data_7006664
loop_
_publ_author_name
'Sun, Yan-Qiong'
'Zhang, Jie'
'Yang, Guo-Yu'

_publ_section_title
;
 Molecular self-assemblies of a pi-conjugated redox-active bipyridinium
 cation with magnetic dimetallic oxalate-bridged trimeric clusters.
;
_journal_issue 13
_journal_name_full 'Dalton transactions (Cambridge, England : 2003)'
_journal_page_first 1685
_journal_page_last 1690
_journal_paper_doi 10.1039/b512695a
_journal_year 2006
_chemical_formula_sum 'C68 H69 Cr2 Mn N12 O38.5'
_chemical_formula_weight 1829.29
_chemical_name_systematic
;
?
;
_space_group_IT_number 4
_symmetry_cell_setting monoclinic
_symmetry_space_group_name_Hall 'P 2yb'
_symmetry_space_group_name_H-M 'P 1 21 1'
_atom_sites_solution_hydrogens geom
_atom_sites_solution_primary direct
_atom_sites_solution_secondary difmap
_audit_creation_method SHELXL-97
_cell_angle_alpha 90.00
_cell_angle_beta 98.544(3)
_cell_angle_gamma 90.00
_cell_formula_units_Z 2
_cell_length_a 12.059(3)
_cell_length_b 20.686(5)
_cell_length_c 16.154(4)
_cell_measurement_reflns_used 8254
_cell_measurement_temperature 293(2)
_cell_measurement_theta_max 27.48
_cell_measurement_theta_min 3.01
_cell_volume 3984.9(17)
_computing_cell_refinement 'CrystalClear (Rigaku Corp., 2000)'
_computing_data_collection 'CrystalClear (Rigaku Corp., 2000)'
_computing_data_reduction 'CrystalClear (Rigaku Corp., 2000)'
_computing_structure_refinement 'SHELXL-97 (Sheldrick, 1997)'
_computing_structure_solution 'SHELXS-97 (Sheldrick, 1990)'
_diffrn_ambient_temperature 293(2)
_diffrn_detector_area_resol_mean 14.6306
_diffrn_measured_fraction_theta_full 0.901
_diffrn_measured_fraction_theta_max 0.901
_diffrn_measurement_device_type 'Mercury70 (2x2 bin mode)'
_diffrn_measurement_method dtprofit.ref
_diffrn_radiation_monochromator 'Graphite Monochromator'
_diffrn_radiation_source 'Rotating Anode'
_diffrn_radiation_type MoK\a
_diffrn_radiation_wavelength 0.71073
_diffrn_reflns_av_R_equivalents 0.1200
_diffrn_reflns_av_sigmaI/netI 0.2270
_diffrn_reflns_limit_h_max 15
_diffrn_reflns_limit_h_min -15
_diffrn_reflns_limit_k_max 25
_diffrn_reflns_limit_k_min -26
_diffrn_reflns_limit_l_max 20
_diffrn_reflns_limit_l_min -20
_diffrn_reflns_number 26486
_diffrn_reflns_theta_full 27.48
_diffrn_reflns_theta_max 27.48
_diffrn_reflns_theta_min 3.01
_diffrn_standards_number 0
_exptl_absorpt_coefficient_mu 0.527
_exptl_absorpt_correction_T_max 0.919
_exptl_absorpt_correction_T_min 0.892
_exptl_absorpt_correction_type multi-scan
_exptl_crystal_colour Indigo
_exptl_crystal_density_diffrn 1.524
_exptl_crystal_density_method 'not measured'
_exptl_crystal_description prism
_exptl_crystal_F_000 1884
_exptl_crystal_size_max 0.3400
_exptl_crystal_size_mid 0.1800
_exptl_crystal_size_min 0.1600
_refine_diff_density_max 0.776
_refine_diff_density_min -0.378
_refine_diff_density_rms 0.084
_refine_ls_abs_structure_details 'Flack H D (1983), Acta Cryst. A39, 876-881'
_refine_ls_abs_structure_Flack 0.33(4)
_refine_ls_extinction_coef 0.0067(8)
_refine_ls_extinction_expression Fc^*^=kFc[1+0.001xFc^2^\l^3^/sin(2\q)]^-1/4^
_refine_ls_extinction_method SHELXL
_refine_ls_goodness_of_fit_ref 0.918
_refine_ls_hydrogen_treatment constr
_refine_ls_matrix_type full
_refine_ls_number_parameters 1043
_refine_ls_number_reflns 12815
_refine_ls_number_restraints 3
_refine_ls_restrained_S_all 0.976
_refine_ls_R_factor_all 0.1642
_refine_ls_R_factor_gt 0.1058
_refine_ls_shift/su_max 0.001
_refine_ls_shift/su_mean 0.000
_refine_ls_structure_factor_coef Fsqd
_refine_ls_weighting_details 'calc w=1/[\s^2^(Fo^2^)+(0.0658P)^2^+0.0000P] where P=(Fo^2^+2Fc^2^)/3'
_refine_ls_weighting_scheme calc
_refine_ls_wR_factor_gt 0.2020
_refine_ls_wR_factor_ref 0.2377
_reflns_number_gt 5483
_reflns_number_total 12815
_reflns_threshold_expression >2sigma(I)
_cod_data_source_file b512695a.txt
_cod_data_source_block s_3
_cod_depositor_comments
;
The following automatic conversions were performed:
'_exptl_absorpt_correction_type' value 'Multi-scan' changed to
'multi-scan' according to
'/home/saulius/struct/CIF-dictionaries/cif_core.dic' dictionary named
'cif_core.dic' version 2.4.1 from 2010-06-29.

Automatic conversion script
Id: cif_fix_enum 1527 2010-12-29 10:47:43Z saulius 
;
_cod_original_cell_volume 3985.2(17)
_cod_original_sg_symbol_H-M P2(1)
_cod_original_formula_sum 'C68 H69 Cr2 Mn N12 O38.50'
_cod_database_code 7006664

loop_
_symmetry_equiv_pos_as_xyz
'x, y, z'
'-x, y+1/2, -z'

loop_
_atom_site_label
_atom_site_type_symbol
_atom_site_fract_x
_atom_site_fract_y
_atom_site_fract_z
_atom_site_U_iso_or_equiv
_atom_site_adp_type
_atom_site_occupancy
_atom_site_symmetry_multiplicity
_atom_site_calc_flag
_atom_site_refinement_flags
_atom_site_disorder_assembly
_atom_site_disorder_group
Cr1 Cr 0.50995(15) 0.27970(8) 0.03721(10) 0.0347(4) Uani 1 1 d . . .
Cr2 Cr 0.08087(17) -0.03480(9) 0.42699(12) 0.0441(5) Uani 1 1 d . . .
Mn1 Mn 0.29559(15) 0.12010(10) 0.22898(12) 0.0397(4) Uani 1 1 d . . .
O1 O 0.4235(6) 0.1972(5) 0.2378(4) 0.045(2) Uani 1 1 d . . .
O2 O 0.3239(6) 0.1349(4) 0.0997(5) 0.0421(19) Uani 1 1 d . . .
O3 O 0.5143(7) 0.2581(4) 0.1577(5) 0.050(2) Uani 1 1 d . . .
O4 O 0.4162(7) 0.1985(4) 0.0202(5) 0.050(2) Uani 1 1 d . . .
O5 O 0.3683(8) 0.3286(4) 0.0354(6) 0.052(2) Uani 1 1 d . . .
O6 O 0.4753(7) 0.2968(4) -0.0860(5) 0.048(2) Uani 1 1 d . . .
O7 O 0.2110(11) 0.3528(6) -0.0538(9) 0.100(5) Uani 1 1 d . . .
O8 O 0.3447(16) 0.3348(12) -0.1795(11) 0.175(9) Uani 1 1 d . . .
O9 O 0.6106(8) 0.3539(4) 0.0656(7) 0.057(2) Uani 1 1 d . . .
O10 O 0.6521(8) 0.2351(5) 0.0303(6) 0.060(3) Uani 1 1 d . . .
O11 O 0.7932(8) 0.3786(4) 0.0871(6) 0.064(3) Uani 1 1 d . . .
O12 O 0.8429(9) 0.2540(6) 0.0424(9) 0.103(4) Uani 1 1 d . . .
O13 O 0.2654(7) 0.1113(5) 0.3606(5) 0.050(2) Uani 1 1 d . . .
O14 O 0.1701(7) 0.0421(4) 0.2210(5) 0.0421(19) Uani 1 1 d . . .
O15 O 0.1677(9) 0.0481(4) 0.4359(6) 0.061(3) Uani 1 1 d . . .
O16 O 0.0793(8) -0.0199(4) 0.3036(6) 0.060(2) Uani 1 1 d . . .
O17 O -0.0629(7) 0.0082(5) 0.4314(6) 0.057(2) Uani 1 1 d . . .
O18 O -0.0192(8) -0.1114(5) 0.3967(6) 0.063(3) Uani 1 1 d . . .
O19 O -0.2669(18) -0.0169(8) 0.4304(8) 0.165(9) Uani 1 1 d . . .
O20 O -0.2059(12) -0.1352(7) 0.3838(9) 0.117(5) Uani 1 1 d . . .
O21 O 0.1005(8) -0.0497(5) 0.5453(6) 0.072(3) Uani 1 1 d . . .
O22 O 0.2214(8) -0.0833(5) 0.4275(8) 0.075(3) Uani 1 1 d . . .
O23 O 0.2267(13) -0.0985(8) 0.6437(8) 0.132(6) Uani 1 1 d . . .
O24 O 0.3742(13) -0.1117(8) 0.5196(10) 0.138(6) Uani 1 1 d . . .
N1 N 1.3606(8) 0.5425(4) -0.2110(5) 0.037(2) Uani 1 1 d . . .
N2 N 0.8894(7) 0.5451(5) -0.0008(6) 0.040(2) Uani 1 1 d . . .
N3 N 0.8211(8) 0.5920(5) 0.1085(7) 0.054(3) Uani 1 1 d . . .
N4 N 0.7434(8) 0.6054(7) 0.1573(6) 0.064(4) Uani 1 1 d . . .
N5 N 0.5577(8) 0.6008(5) 0.1900(6) 0.044(2) Uani 1 1 d . . .
N6 N 0.1583(11) 0.7037(7) 0.4370(7) 0.068(4) Uani 1 1 d . . .
N7 N 0.2504(10) 0.5744(8) 0.0994(8) 0.063(3) Uani 1 1 d . . .
N8 N -0.1372(8) 0.6654(5) 0.3568(6) 0.045(2) Uani 1 1 d . . .
N9 N -0.3179(9) 0.6448(7) 0.3931(6) 0.068(4) Uani 1 1 d . . .
N10 N -0.3995(8) 0.6530(6) 0.4397(6) 0.058(3) Uani 1 1 d . . .
N11 N -0.4764(8) 0.6990(5) 0.5486(6) 0.040(2) Uani 1 1 d . . .
N12 N -0.9606(10) 0.6937(6) 0.7403(9) 0.074(4) Uani 1 1 d . . .
C1 C 1.3237(9) 0.6008(6) -0.1832(7) 0.161(11) Uiso 1 1 d . . .
H27A H 1.3464 0.6400 -0.2034 0.193 Uiso 1 1 calc R . .
C2 C 1.2855(9) 0.4971(6) -0.2215(7) 0.052(3) Uani 1 1 d R . .
H28A H 1.2940 0.4649 -0.2602 0.062 Uiso 1 1 d R . .
C3 C 1.2443(10) 0.5981(7) -0.1182(8) 0.051(3) Uani 1 1 d . . .
H25A H 1.2431 0.6285 -0.0759 0.061 Uiso 1 1 calc R . .
C4 C 1.1937(10) 0.4939(7) -0.1809(7) 0.044(3) Uani 1 1 d . . .
H26A H 1.1468 0.4579 -0.1881 0.053 Uiso 1 1 calc R . .
C5 C 1.1710(8) 0.5425(6) -0.1306(6) 0.035(2) Uani 1 1 d . . .
C6 C 1.0707(8) 0.5449(7) -0.0869(6) 0.039(3) Uani 1 1 d . . .
C7 C 1.0236(8) 0.6019(5) -0.0686(6) 0.029(2) Uani 1 1 d . . .
H21A H 1.0531 0.6402 -0.0863 0.035 Uiso 1 1 calc R . .
C8 C 1.0229(11) 0.4871(6) -0.0564(9) 0.059(4) Uani 1 1 d . . .
H22A H 1.0548 0.4469 -0.0632 0.071 Uiso 1 1 calc R . .
C9 C 0.9326(11) 0.6052(6) -0.0243(9) 0.058(4) Uani 1 1 d . . .
H19A H 0.9022 0.6445 -0.0109 0.070 Uiso 1 1 calc R . .
C10 C 0.9336(10) 0.4921(6) -0.0189(9) 0.054(3) Uani 1 1 d . . .
H20A H 0.9003 0.4540 -0.0044 0.065 Uiso 1 1 calc R . .
C11 C 0.7974(11) 0.5509(8) 0.0483(8) 0.054(4) Uani 1 1 d . . .
C12 C 0.6443(10) 0.5808(7) 0.1366(9) 0.055(3) Uani 1 1 d . . .
C13 C 0.6895(9) 0.5220(6) 0.0168(7) 0.040(3) Uani 1 1 d . . .
C14 C 0.6042(7) 0.5340(6) 0.0666(6) 0.038(3) Uani 1 1 d . . .
C15 C 0.6640(9) 0.4847(5) -0.0522(7) 0.037(3) Uani 1 1 d . . .
H16A H 0.7207 0.4749 -0.0834 0.045 Uiso 1 1 calc R . .
C16 C 0.4899(9) 0.5154(6) 0.0396(7) 0.041(3) Uani 1 1 d . . .
H15A H 0.4345 0.5295 0.0698 0.050 Uiso 1 1 calc R . .
C17 C 0.5566(9) 0.4601(6) -0.0791(9) 0.055(3) Uani 1 1 d . . .
H18A H 0.5421 0.4337 -0.1260 0.066 Uiso 1 1 calc R . .
C18 C 0.4616(12) 0.4789(6) -0.0269(8) 0.054(3) Uani 1 1 d . . .
H17A H 0.3882 0.4648 -0.0423 0.064 Uiso 1 1 calc R . .
C19 C 0.5310(10) 0.6619(8) 0.1892(9) 0.062(4) Uani 1 1 d . . .
H9A H 0.5613 0.6898 0.1534 0.075 Uiso 1 1 calc R . .
C20 C 0.5147(12) 0.5557(6) 0.2376(9) 0.056(3) Uani 1 1 d . . .
H10A H 0.5326 0.5122 0.2330 0.067 Uiso 1 1 calc R . .
C21 C 0.4573(12) 0.6867(7) 0.2413(9) 0.060(4) Uani 1 1 d . . .
H7A H 0.4418 0.7306 0.2439 0.072 Uiso 1 1 calc R . .
C22 C 0.4444(10) 0.5750(6) 0.2930(8) 0.044(3) Uani 1 1 d . . .
H8A H 0.4221 0.5459 0.3312 0.053 Uiso 1 1 calc R . .
C23 C 0.4070(9) 0.6393(6) 0.2908(7) 0.042(3) Uani 1 1 d . . .
C24 C 0.3209(10) 0.6584(7) 0.3458(8) 0.052(3) Uani 1 1 d . . .
C25 C 0.2907(14) 0.7308(7) 0.3412(11) 0.078(5) Uani 1 1 d . . .
H3A H 0.3193 0.7613 0.3078 0.094 Uiso 1 1 calc R . .
C26 C 0.2763(10) 0.6204(10) 0.3920(8) 0.070(4) Uani 1 1 d . . .
H4A H 0.3005 0.5777 0.3960 0.084 Uiso 1 1 calc R . .
C27 C 0.2090(15) 0.7435(8) 0.3984(12) 0.088(6) Uani 1 1 d . . .
H1A H 0.1931 0.7868 0.4069 0.105 Uiso 1 1 calc R . .
C28 C 0.1883(10) 0.6403(7) 0.4399(7) 0.055(4) Uani 1 1 d . . .
H2A H 0.1541 0.6107 0.4713 0.065 Uiso 1 1 calc R . .
C29 C 0.2273(13) 0.6300(12) 0.1057(11) 0.089(6) Uani 1 1 d . . .
H29A H 0.2586 0.6604 0.0736 0.107 Uiso 1 1 calc R . .
C30 C 0.1937(14) 0.5264(10) 0.1335(7) 0.079(5) Uani 1 1 d . . .
H30A H 0.2112 0.4834 0.1253 0.095 Uiso 1 1 calc R . .
C31 C 0.1560(9) 0.6501(12) 0.1586(7) 0.102(9) Uani 1 1 d . . .
H31A H 0.1527 0.6941 0.1702 0.123 Uiso 1 1 calc R . .
C32 C 0.1077(11) 0.5424(9) 0.1818(9) 0.062(4) Uani 1 1 d . . .
H32A H 0.0661 0.5102 0.2029 0.075 Uiso 1 1 calc R . .
C33 C 0.0873(12) 0.6079(9) 0.1967(9) 0.071(5) Uani 1 1 d . . .
C34 C 0.0057(9) 0.6304(7) 0.2499(7) 0.052(4) Uani 1 1 d . . .
C35 C -0.0454(14) 0.6886(8) 0.2468(11) 0.078(5) Uani 1 1 d . . .
H35A H -0.0381 0.7170 0.2033 0.093 Uiso 1 1 calc R . .
C36 C -0.0316(12) 0.5793(9) 0.3053(8) 0.080(6) Uani 1 1 d . . .
H36A H -0.0103 0.5362 0.3021 0.096 Uiso 1 1 calc R . .
C37 C -0.1082(12) 0.7062(7) 0.3073(9) 0.062(4) Uani 1 1 d . . .
H37A H -0.1294 0.7491 0.3115 0.074 Uiso 1 1 calc R . .
C38 C -0.1006(12) 0.6004(7) 0.3623(8) 0.059(4) Uani 1 1 d . . .
H38A H -0.1217 0.5727 0.4025 0.071 Uiso 1 1 calc R . .
C39 C -0.2210(15) 0.6773(8) 0.4131(10) 0.068(5) Uani 1 1 d . . .
C40 C -0.3797(11) 0.6952(7) 0.5040(8) 0.054(3) Uani 1 1 d . . .
C41 C -0.1933(15) 0.7132(8) 0.4775(13) 0.086(6) Uani 1 1 d . . .
C42 C -0.2775(10) 0.7308(6) 0.5327(8) 0.045(3) Uani 1 1 d . . .
C43 C -0.0826(10) 0.7504(7) 0.5085(9) 0.056(4) Uani 1 1 d . . .
H44A H -0.0220 0.7443 0.4799 0.067 Uiso 1 1 calc R . .
C44 C -0.2491(12) 0.7675(7) 0.6087(7) 0.057(4) Uani 1 1 d . . .
H43A H -0.2975 0.7677 0.6485 0.068 Uiso 1 1 calc R . .
C45 C -0.0711(10) 0.7877(8) 0.5693(8) 0.062(4) Uani 1 1 d . . .
H45A H -0.0025 0.8088 0.5817 0.075 Uiso 1 1 calc R . .
C46 C -0.1535(14) 0.8014(8) 0.6223(10) 0.089(6) Uani 1 1 d . . .
H46A H -0.1412 0.8324 0.6643 0.106 Uiso 1 1 calc R . .
C47 C -0.5151(10) 0.7574(5) 0.5712(7) 0.039(3) Uani 1 1 d . . .
H47A H -0.4760 0.7951 0.5632 0.046 Uiso 1 1 calc R . .
C48 C -0.5173(9) 0.6408(6) 0.5737(7) 0.044(3) Uani 1 1 d . . .
H48A H -0.4802 0.6026 0.5644 0.053 Uiso 1 1 calc R . .
C49 C -0.6132(11) 0.7599(5) 0.6061(7) 0.044(3) Uani 1 1 d . . .
H49A H -0.6474 0.7993 0.6139 0.053 Uiso 1 1 calc R . .
C50 C -0.6107(11) 0.6382(7) 0.6120(7) 0.052(3) Uani 1 1 d . . .
H50A H -0.6400 0.5987 0.6255 0.062 Uiso 1 1 calc R . .
C51 C -0.6634(11) 0.6979(6) 0.6311(7) 0.046(3) Uani 1 1 d . . .
C52 C -0.7628(9) 0.6959(6) 0.6687(7) 0.039(3) Uani 1 1 d . . .
C53 C -0.7923(10) 0.7480(6) 0.7222(8) 0.046(3) Uani 1 1 d . . .
H53A H -0.7466 0.7843 0.7312 0.056 Uiso 1 1 calc R . .
C54 C -0.8386(8) 0.6453(5) 0.6615(7) 0.037(2) Uani 1 1 d . . .
H54A H -0.8210 0.6079 0.6342 0.045 Uiso 1 1 calc R . .
C55 C -0.8866(11) 0.7437(7) 0.7588(9) 0.058(4) Uani 1 1 d . . .
H55A H -0.9010 0.7751 0.7970 0.070 Uiso 1 1 calc R . .
C56 C -0.9389(9) 0.6476(5) 0.6926(6) 0.034(2) Uani 1 1 d . . .
H56A H -0.9917 0.6151 0.6787 0.041 Uiso 1 1 calc R . .
C57 C 0.4517(10) 0.2169(5) 0.1704(6) 0.038(3) Uani 1 1 d . . .
C58 C 0.3855(8) 0.1797(5) 0.0902(6) 0.028(2) Uani 1 1 d . . .
C59 C 0.3207(14) 0.3378(7) -0.0320(11) 0.064(4) Uani 1 1 d . . .
C60 C 0.3778(16) 0.3213(10) -0.1069(9) 0.093(6) Uani 1 1 d . . .
C61 C 0.7161(14) 0.3436(7) 0.0682(9) 0.061(4) Uani 1 1 d . . .
C62 C 0.7324(10) 0.2711(5) 0.0412(7) 0.035(2) Uani 1 1 d . . .
C63 C 0.1999(10) 0.0643(5) 0.3670(7) 0.040(3) Uani 1 1 d . . .
C64 C 0.1475(8) 0.0287(5) 0.2884(6) 0.029(2) Uani 1 1 d . . .
C65 C -0.1519(14) -0.0268(9) 0.4245(8) 0.070(4) Uani 1 1 d . . .
C66 C -0.1220(13) -0.0967(8) 0.4043(9) 0.066(4) Uani 1 1 d . . .
C67 C 0.2012(12) -0.0839(8) 0.5717(10) 0.070(5) Uani 1 1 d . . .
C68 C 0.2739(12) -0.0938(8) 0.5072(9) 0.068(4) Uani 1 1 d . . .
O1W O 0.1655(8) 0.1948(5) 0.2047(7) 0.066(3) Uani 1 1 d . . .
O2W O 0.4277(7) 0.0476(5) 0.2638(6) 0.056(2) Uani 1 1 d . . .
O3W O 0.1101(8) 0.2758(5) 0.0361(5) 0.058(2) Uani 1 1 d D . .
O4W O 0.2256(12) 0.3188(6) 0.1663(9) 0.106(4) Uani 1 1 d D . .
O5W O 0.5755(10) 0.4094(6) 0.2269(7) 0.090(4) Uani 1 1 d . . .
O6W O -0.766(3) 0.9147(18) 0.730(3) 0.321(17) Uiso 1 1 d . . .
O7W O 0.143(4) 0.847(3) 0.124(4) 0.27(3) Uiso 0.50 1 d PD . .
O8W O -0.9792(16) 0.9070(10) 0.7560(13) 0.159(7) Uiso 1 1 d . . .
O9W O 0.3774(15) 0.3942(9) 0.2634(12) 0.148(6) Uiso 1 1 d . . .
O10W O -0.448(4) 0.843(2) 0.336(3) 0.41(2) Uiso 1 1 d . . .
O11W O 1.039(3) 0.261(2) -0.053(3) 0.35(2) Uiso 1 1 d . . .
O12W O 0.3750(15) -0.0741(9) 0.3132(11) 0.140(6) Uiso 1 1 d . . .
O13W O 0.546(3) -0.014(2) 0.489(3) 0.36(2) Uiso 1 1 d . . .
O14W O -0.0597(16) 0.8503(9) 0.2161(13) 0.161(7) Uiso 1 1 d D . .
O15W O 0.3535(16) 0.8228(10) 0.1919(12) 0.154(6) Uiso 1 1 d . . .

loop_
_atom_site_aniso_label
_atom_site_aniso_U_11
_atom_site_aniso_U_22
_atom_site_aniso_U_33
_atom_site_aniso_U_23
_atom_site_aniso_U_13
_atom_site_aniso_U_12
Cr1 0.0369(10) 0.0330(9) 0.0358(9) 0.0040(7) 0.0109(7) -0.0023(8)
Cr2 0.0515(12) 0.0377(10) 0.0473(10) 0.0114(8) 0.0206(9) 0.0034(9)
Mn1 0.0308(8) 0.0466(9) 0.0439(8) 0.0038(6) 0.0131(6) -0.0043(7)
O1 0.031(4) 0.081(6) 0.024(4) 0.002(3) 0.010(3) -0.004(4)
O2 0.042(4) 0.044(5) 0.041(4) -0.003(3) 0.007(3) -0.011(4)
O3 0.054(5) 0.040(5) 0.053(5) 0.004(4) 0.000(4) -0.013(4)
O4 0.064(6) 0.041(5) 0.052(5) -0.006(3) 0.031(4) -0.028(4)
O5 0.054(5) 0.055(6) 0.056(5) 0.006(4) 0.036(5) 0.010(4)
O6 0.061(6) 0.054(5) 0.035(4) 0.009(3) 0.023(4) -0.018(4)
O7 0.088(9) 0.088(8) 0.119(10) 0.054(8) -0.004(8) 0.044(7)
O8 0.178(19) 0.24(2) 0.130(15) 0.091(15) 0.082(14) 0.020(16)
O9 0.052(6) 0.028(4) 0.096(7) -0.005(4) 0.025(5) -0.012(4)
O10 0.064(6) 0.063(6) 0.061(6) 0.023(4) 0.036(5) 0.027(5)
O11 0.053(6) 0.051(6) 0.087(7) 0.007(5) 0.000(5) -0.019(5)
O12 0.070(7) 0.096(9) 0.158(12) 0.003(8) 0.067(8) 0.048(6)
O13 0.052(5) 0.064(6) 0.037(4) -0.018(4) 0.015(4) -0.013(5)
O14 0.044(5) 0.035(4) 0.047(5) 0.005(3) 0.005(4) -0.014(4)
O15 0.090(7) 0.049(5) 0.049(5) -0.003(4) 0.022(5) -0.024(5)
O16 0.077(6) 0.056(6) 0.053(5) 0.005(4) 0.029(5) -0.016(5)
O17 0.038(5) 0.072(7) 0.062(6) 0.013(5) 0.007(4) 0.011(5)
O18 0.059(6) 0.052(6) 0.081(7) 0.021(5) 0.018(5) -0.016(5)
O19 0.27(2) 0.158(14) 0.060(7) 0.022(8) -0.001(10) 0.177(15)
O20 0.103(10) 0.113(11) 0.117(11) 0.026(8) -0.045(9) -0.050(9)
O21 0.071(7) 0.097(8) 0.051(6) 0.004(5) 0.022(5) 0.034(6)
O22 0.055(6) 0.044(6) 0.131(10) 0.020(6) 0.030(6) 0.009(5)
O23 0.171(14) 0.169(14) 0.047(7) 0.056(8) -0.015(8) 0.052(12)
O24 0.125(12) 0.153(14) 0.129(13) 0.022(10) 0.001(10) 0.086(12)
N1 0.055(6) 0.024(4) 0.033(5) 0.004(3) 0.012(4) 0.003(4)
N2 0.021(4) 0.061(6) 0.041(5) -0.006(4) 0.013(4) -0.003(5)
N3 0.040(6) 0.071(8) 0.054(6) -0.022(5) 0.019(5) 0.005(5)
N4 0.028(5) 0.134(11) 0.031(5) -0.012(6) 0.011(4) 0.023(6)
N5 0.044(6) 0.051(6) 0.036(5) -0.008(4) 0.006(4) -0.004(5)
N6 0.062(8) 0.098(10) 0.042(6) -0.027(6) 0.004(5) 0.014(8)
N7 0.039(7) 0.087(10) 0.066(8) 0.004(7) 0.017(6) -0.006(7)
N8 0.045(6) 0.055(6) 0.037(5) -0.015(4) 0.007(4) -0.010(5)
N9 0.049(6) 0.120(11) 0.041(6) -0.008(6) 0.029(5) -0.037(7)
N10 0.029(5) 0.118(10) 0.025(5) -0.012(5) 0.005(4) 0.003(6)
N11 0.036(5) 0.030(5) 0.057(6) 0.002(4) 0.015(5) -0.001(4)
N12 0.060(7) 0.062(8) 0.118(11) -0.022(7) 0.066(7) -0.011(7)
C2 0.038(7) 0.068(9) 0.056(8) -0.004(6) 0.028(6) -0.010(6)
C3 0.044(7) 0.059(8) 0.048(7) 0.013(6) 0.007(6) -0.005(6)
C4 0.032(6) 0.063(8) 0.034(6) 0.009(5) -0.002(5) 0.003(6)
C5 0.020(5) 0.054(7) 0.031(5) 0.005(4) 0.007(4) -0.017(5)
C6 0.023(5) 0.072(9) 0.021(5) -0.002(5) 0.000(4) -0.005(6)
C7 0.032(5) 0.023(5) 0.036(5) 0.004(4) 0.017(4) -0.009(4)
C8 0.043(7) 0.046(7) 0.095(10) -0.042(7) 0.033(7) 0.002(6)
C9 0.051(8) 0.039(7) 0.086(10) -0.011(6) 0.018(7) -0.018(6)
C10 0.032(7) 0.043(7) 0.088(10) -0.009(6) 0.010(7) -0.010(6)
C11 0.050(8) 0.081(10) 0.034(6) 0.009(6) 0.014(6) 0.024(7)
C12 0.028(6) 0.071(9) 0.069(9) -0.012(7) 0.012(6) 0.007(6)
C13 0.032(6) 0.046(6) 0.042(6) 0.014(5) 0.006(5) 0.003(5)
C14 0.007(4) 0.073(8) 0.035(5) 0.006(5) 0.006(4) 0.006(5)
C15 0.033(6) 0.039(6) 0.038(6) -0.009(4) 0.001(5) -0.009(5)
C16 0.026(5) 0.059(7) 0.036(5) -0.002(5) -0.004(4) 0.012(5)
C17 0.041(7) 0.053(7) 0.079(9) 0.034(6) 0.036(6) 0.001(6)
C18 0.064(9) 0.043(7) 0.062(8) -0.006(5) 0.033(7) 0.016(6)
C19 0.027(6) 0.085(11) 0.077(10) 0.018(7) 0.020(6) 0.037(7)
C20 0.067(9) 0.033(7) 0.076(9) -0.002(6) 0.038(7) -0.004(6)
C21 0.061(9) 0.060(9) 0.059(8) -0.009(6) 0.011(7) -0.016(7)
C22 0.038(6) 0.047(7) 0.054(7) -0.003(5) 0.030(6) -0.003(5)
C23 0.038(6) 0.043(6) 0.039(6) -0.018(5) -0.012(5) -0.002(5)
C24 0.031(6) 0.078(10) 0.049(7) -0.008(6) 0.014(5) -0.002(6)
C25 0.085(11) 0.063(10) 0.103(12) 0.000(8) 0.065(10) 0.012(8)
C26 0.038(7) 0.128(14) 0.041(7) 0.011(8) 0.001(5) 0.006(9)
C27 0.098(13) 0.069(11) 0.113(14) -0.038(10) 0.070(11) -0.016(10)
C28 0.032(6) 0.097(11) 0.029(5) -0.006(6) -0.013(5) 0.004(7)
C29 0.046(9) 0.144(19) 0.087(12) -0.029(12) 0.041(8) -0.047(11)
C30 0.094(12) 0.120(14) 0.024(6) -0.017(7) 0.011(7) 0.031(11)
C31 0.018(6) 0.27(3) 0.021(6) 0.038(10) -0.001(5) -0.014(10)
C32 0.032(7) 0.094(12) 0.059(8) 0.006(8) -0.001(6) 0.003(8)
C33 0.059(9) 0.104(13) 0.053(8) 0.044(8) 0.023(7) 0.029(9)
C34 0.032(6) 0.086(10) 0.045(6) 0.027(6) 0.022(5) 0.025(7)
C35 0.079(11) 0.079(11) 0.084(11) 0.012(8) 0.040(9) -0.002(9)
C36 0.061(9) 0.156(16) 0.033(7) 0.034(8) 0.034(6) 0.050(10)
C37 0.059(8) 0.070(9) 0.065(9) 0.021(7) 0.036(7) 0.007(7)
C38 0.066(9) 0.065(9) 0.051(7) 0.004(6) 0.026(7) 0.018(7)
C39 0.093(12) 0.064(9) 0.064(9) 0.031(7) 0.070(9) 0.040(9)
C40 0.055(8) 0.071(9) 0.043(6) -0.015(6) 0.027(6) -0.040(7)
C41 0.106(14) 0.050(9) 0.121(15) 0.029(9) 0.082(12) -0.013(9)
C42 0.032(6) 0.055(7) 0.048(7) 0.013(5) 0.006(5) 0.016(5)
C43 0.035(7) 0.078(10) 0.059(8) 0.016(7) 0.026(6) 0.005(7)
C44 0.075(9) 0.064(9) 0.029(6) 0.005(5) -0.001(6) -0.023(7)
C45 0.021(6) 0.112(12) 0.057(7) -0.045(8) 0.016(5) -0.007(7)
C46 0.086(12) 0.076(11) 0.082(11) -0.010(8) -0.060(10) -0.010(9)
C47 0.048(7) 0.031(5) 0.045(6) 0.012(4) 0.031(5) 0.004(5)
C48 0.039(6) 0.054(7) 0.040(6) -0.019(5) 0.008(5) 0.002(6)
C49 0.051(7) 0.033(6) 0.046(6) -0.021(5) 0.002(6) -0.011(5)
C50 0.059(8) 0.059(8) 0.038(6) -0.005(5) 0.013(6) 0.000(7)
C51 0.069(8) 0.039(6) 0.037(6) 0.016(4) 0.029(6) 0.020(6)
C52 0.030(6) 0.039(6) 0.045(6) -0.006(5) -0.002(5) 0.004(5)
C53 0.036(6) 0.039(6) 0.067(8) -0.008(5) 0.020(6) -0.001(5)
C54 0.029(6) 0.038(6) 0.047(6) -0.009(4) 0.015(5) -0.007(5)
C55 0.056(8) 0.063(9) 0.061(8) 0.003(6) 0.027(7) 0.021(7)
C56 0.038(6) 0.032(5) 0.037(5) -0.002(4) 0.019(4) -0.002(4)
C57 0.048(7) 0.036(6) 0.030(5) -0.007(4) 0.006(5) -0.018(5)
C58 0.019(5) 0.035(6) 0.031(5) 0.010(4) 0.002(4) 0.006(4)
C59 0.071(10) 0.042(8) 0.085(11) 0.013(7) 0.027(9) 0.008(7)
C60 0.098(14) 0.129(16) 0.039(8) 0.033(9) -0.029(9) 0.016(12)
C61 0.069(10) 0.047(8) 0.065(9) 0.022(6) 0.008(8) -0.008(7)
C62 0.047(6) 0.013(5) 0.050(6) -0.003(4) 0.023(5) -0.001(5)
C63 0.037(6) 0.038(6) 0.046(6) -0.001(5) 0.007(5) 0.016(5)
C64 0.019(5) 0.027(5) 0.036(5) 0.004(4) -0.016(4) 0.009(4)
C65 0.069(10) 0.106(14) 0.036(7) 0.012(7) 0.006(7) -0.008(10)
C66 0.055(9) 0.082(11) 0.061(9) 0.036(8) 0.012(7) 0.009(9)
C67 0.052(9) 0.076(10) 0.081(10) 0.059(8) 0.010(7) 0.025(7)
C68 0.052(8) 0.099(12) 0.053(8) 0.042(8) 0.010(7) 0.034(8)
O1W 0.048(6) 0.053(6) 0.099(8) 0.009(5) 0.024(5) 0.004(5)
O2W 0.044(5) 0.066(6) 0.062(6) -0.004(5) 0.016(4) -0.013(5)
O3W 0.076(6) 0.062(5) 0.035(4) 0.001(4) 0.009(4) -0.002(5)
O4W 0.124(11) 0.075(8) 0.139(11) 0.034(7) 0.083(9) 0.005(7)
O5W 0.101(9) 0.091(9) 0.078(7) -0.027(6) 0.010(6) 0.017(7)

loop_
_atom_type_symbol
_atom_type_description
_atom_type_scat_dispersion_real
_atom_type_scat_dispersion_imag
_atom_type_scat_source
C C 0.0033 0.0016 'International Tables Vol C Tables 4.2.6.8 and 6.1.1.4'
H H 0.0000 0.0000 'International Tables Vol C Tables 4.2.6.8 and 6.1.1.4'
N N 0.0061 0.0033 'International Tables Vol C Tables 4.2.6.8 and 6.1.1.4'
O O 0.0106 0.0060 'International Tables Vol C Tables 4.2.6.8 and 6.1.1.4'
Cr Cr 0.3209 0.6236 'International Tables Vol C Tables 4.2.6.8 and 6.1.1.4'
Mn Mn 0.3368 0.7283 'International Tables Vol C Tables 4.2.6.8 and 6.1.1.4'

loop_
_geom_angle_atom_site_label_1
_geom_angle_atom_site_label_2
_geom_angle_atom_site_label_3
_geom_angle
_geom_angle_site_symmetry_1
_geom_angle_site_symmetry_3
_geom_angle_publ_flag
O10 Cr1 O9 82.3(4) . . ?
O10 Cr1 O5 175.1(4) . . ?
O9 Cr1 O5 96.0(4) . . ?
O10 Cr1 O3 93.1(4) . . ?
O9 Cr1 O3 91.2(4) . . ?
O5 Cr1 O3 91.5(4) . . ?
O10 Cr1 O6 94.7(4) . . ?
O9 Cr1 O6 97.1(4) . . ?
O5 Cr1 O6 81.0(4) . . ?
O3 Cr1 O6 169.3(4) . . ?
O10 Cr1 O4 94.4(4) . . ?
O9 Cr1 O4 173.3(4) . . ?
O5 Cr1 O4 87.6(4) . . ?
O3 Cr1 O4 83.1(3) . . ?
O6 Cr1 O4 89.0(3) . . ?
O21 Cr2 O17 90.9(4) . . ?
O21 Cr2 O22 86.3(5) . . ?
O17 Cr2 O22 175.7(4) . . ?
O21 Cr2 O15 94.6(4) . . ?
O17 Cr2 O15 93.7(4) . . ?
O22 Cr2 O15 89.7(4) . . ?
O21 Cr2 O18 95.5(5) . . ?
O17 Cr2 O18 82.2(4) . . ?
O22 Cr2 O18 94.9(4) . . ?
O15 Cr2 O18 169.1(4) . . ?
O21 Cr2 O16 173.5(4) . . ?
O17 Cr2 O16 95.1(4) . . ?
O22 Cr2 O16 87.9(5) . . ?
O15 Cr2 O16 82.4(4) . . ?
O18 Cr2 O16 87.9(4) . . ?
O2 Mn1 O1W 86.5(4) . . ?
O2 Mn1 O2W 97.5(3) . . ?
O1W Mn1 O2W 175.4(4) . . ?
O2 Mn1 O14 104.5(3) . . ?
O1W Mn1 O14 92.2(3) . . ?
O2W Mn1 O14 88.9(3) . . ?
O2 Mn1 O1 75.7(3) . . ?
O1W Mn1 O1 88.7(4) . . ?
O2W Mn1 O1 90.2(3) . . ?
O14 Mn1 O1 179.1(4) . . ?
O2 Mn1 O13 176.6(4) . . ?
O1W Mn1 O13 90.8(4) . . ?
O2W Mn1 O13 85.1(4) . . ?
O14 Mn1 O13 77.7(3) . . ?
O1 Mn1 O13 102.1(3) . . ?
C57 O1 Mn1 117.1(7) . . ?
C58 O2 Mn1 114.5(6) . . ?
C57 O3 Cr1 114.2(7) . . ?
C58 O4 Cr1 110.9(7) . . ?
C59 O5 Cr1 113.5(10) . . ?
C60 O6 Cr1 112.3(9) . . ?
C61 O9 Cr1 116.9(9) . . ?
C62 O10 Cr1 112.8(8) . . ?
C63 O13 Mn1 109.5(7) . . ?
C64 O14 Mn1 111.4(7) . . ?
C63 O15 Cr2 112.7(8) . . ?
C64 O16 Cr2 112.2(7) . . ?
C65 O17 Cr2 118.2(11) . . ?
C66 O18 Cr2 109.9(11) . . ?
C67 O21 Cr2 110.8(8) . . ?
C68 O22 Cr2 111.4(10) . . ?
C67 O23 O6W 152(2) . 1_645 ?
C2 N1 C1 114.9(10) . . ?
C10 N2 C9 120.7(10) . . ?
C10 N2 C11 124.9(11) . . ?
C9 N2 C11 114.3(11) . . ?
C11 N3 N4 119.0(11) . . ?
C12 N4 N3 117.6(11) . . ?
C19 N5 C20 123.8(12) . . ?
C19 N5 C12 116.9(11) . . ?
C20 N5 C12 119.4(11) . . ?
C27 N6 C28 120.5(14) . . ?
C29 N7 C30 122.0(15) . . ?
C37 N8 C38 124.7(12) . . ?
C37 N8 C39 124.4(12) . . ?
C38 N8 C39 110.8(11) . . ?
N10 N9 C39 119.1(11) . . ?
N9 N10 C40 117.1(10) . . ?
C47 N11 C48 122.8(9) . . ?
C47 N11 C40 120.5(10) . . ?
C48 N11 C40 116.3(10) . . ?
C56 N12 C55 120.7(11) . . ?
N1 C1 C3 117.3(10) . . ?
N1 C1 H27A 121.4 . . ?
C3 C1 H27A 121.4 . . ?
N1 C2 C4 124.8(12) . . ?
N1 C2 H28A 117.4 . . ?
C4 C2 H28A 117.8 . . ?
C5 C3 C1 111.5(11) . . ?
C5 C3 H25A 124.2 . . ?
C1 C3 H25A 124.2 . . ?
C5 C4 C2 120.2(12) . . ?
C5 C4 H26A 119.9 . . ?
C2 C4 H26A 119.9 . . ?
C4 C5 C3 120.2(11) . . ?
C4 C5 C6 124.3(10) . . ?
C3 C5 C6 115.5(11) . . ?
C7 C6 C8 116.2(9) . . ?
C7 C6 C5 121.8(11) . . ?
C8 C6 C5 121.8(11) . . ?
C6 C7 C9 122.6(10) . . ?
C6 C7 H21A 118.7 . . ?
C9 C7 H21A 118.7 . . ?
C10 C8 C6 119.1(11) . . ?
C10 C8 H22A 120.5 . . ?
C6 C8 H22A 120.5 . . ?
C7 C9 N2 116.1(11) . . ?
C7 C9 H19A 121.9 . . ?
N2 C9 H19A 121.9 . . ?
N2 C10 C8 125.0(13) . . ?
N2 C10 H20A 117.5 . . ?
C8 C10 H20A 117.5 . . ?
N3 C11 C13 128.4(12) . . ?
N3 C11 N2 111.2(12) . . ?
C13 C11 N2 119.3(11) . . ?
N4 C12 N5 115.8(11) . . ?
N4 C12 C14 128.7(11) . . ?
N5 C12 C14 115.6(10) . . ?
C15 C13 C14 118.1(10) . . ?
C15 C13 C11 127.3(11) . . ?
C14 C13 C11 114.6(10) . . ?
C13 C14 C16 121.7(10) . . ?
C13 C14 C12 111.0(9) . . ?
C16 C14 C12 125.8(10) . . ?
C13 C15 C17 123.4(12) . . ?
C13 C15 H16A 118.3 . . ?
C17 C15 H16A 118.3 . . ?
C18 C16 C14 121.5(11) . . ?
C18 C16 H15A 119.2 . . ?
C14 C16 H15A 119.2 . . ?
C15 C17 C18 117.3(13) . . ?
C15 C17 H18A 121.3 . . ?
C18 C17 H18A 121.3 . . ?
C16 C18 C17 117.4(13) . . ?
C16 C18 H17A 121.3 . . ?
C17 C18 H17A 121.3 . . ?
N5 C19 C21 121.6(14) . . ?
N5 C19 H9A 119.2 . . ?
C21 C19 H9A 119.2 . . ?
N5 C20 C22 119.4(11) . . ?
N5 C20 H10A 120.3 . . ?
C22 C20 H10A 120.3 . . ?
C19 C21 C23 115.8(13) . . ?
C19 C21 H7A 122.1 . . ?
C23 C21 H7A 122.1 . . ?
C20 C22 C23 119.0(12) . . ?
C20 C22 H8A 120.5 . . ?
C23 C22 H8A 120.5 . . ?
C22 C23 C21 119.7(12) . . ?
C22 C23 C24 118.6(12) . . ?
C21 C23 C24 121.6(11) . . ?
C26 C24 C23 125.2(15) . . ?
C26 C24 C25 121.1(14) . . ?
C23 C24 C25 113.8(12) . . ?
C27 C25 C24 108.6(14) . . ?
C27 C25 H3A 125.7 . . ?
C24 C25 H3A 125.7 . . ?
C24 C26 C28 123.1(18) . . ?
C24 C26 H4A 118.4 . . ?
C28 C26 H4A 118.4 . . ?
N6 C27 C25 128.3(15) . . ?
N6 C27 H1A 115.9 . . ?
C25 C27 H1A 115.9 . . ?
N6 C28 C26 117.6(14) . . ?
N6 C28 H2A 121.2 . . ?
C26 C28 H2A 121.2 . . ?
N7 C29 C31 121.7(19) . . ?
N7 C29 H29A 119.2 . . ?
C31 C29 H29A 119.2 . . ?
N7 C30 C32 120.0(16) . . ?
N7 C30 H30A 120.0 . . ?
C32 C30 H30A 120.0 . . ?
C29 C31 C33 123(2) . . ?
C29 C31 H31A 118.3 . . ?
C33 C31 H31A 118.3 . . ?
C33 C32 C30 118.6(16) . . ?
C33 C32 H32A 120.7 . . ?
C30 C32 H32A 120.7 . . ?
C32 C33 C31 113.2(16) . . ?
C32 C33 C34 123.6(14) . . ?
C31 C33 C34 123.1(17) . . ?
C35 C34 C33 126.9(12) . . ?
C35 C34 C36 118.4(12) . . ?
C33 C34 C36 114.3(12) . . ?
C34 C35 C37 120.5(14) . . ?
C34 C35 H35A 119.8 . . ?
C37 C35 H35A 119.8 . . ?
C38 C36 C34 115.7(15) . . ?
C38 C36 H36A 122.2 . . ?
C34 C36 H36A 122.2 . . ?
N8 C37 C35 121.0(15) . . ?
N8 C37 H37A 119.5 . . ?
C35 C37 H37A 119.5 . . ?
C36 C38 N8 117.8(13) . . ?
C36 C38 H38A 121.1 . . ?
N8 C38 H38A 121.1 . . ?
C41 C39 N9 126.7(13) . . ?
C41 C39 N8 118.5(17) . . ?
N9 C39 N8 114.7(14) . . ?
N10 C40 C42 128.1(11) . . ?
N10 C40 N11 110.5(9) . . ?
C42 C40 N11 121.3(10) . . ?
C39 C41 C42 120.5(16) . . ?
C39 C41 C43 130.9(15) . . ?
C42 C41 C43 108.3(14) . . ?
C44 C42 C40 128.5(11) . . ?
C44 C42 C41 122.7(13) . . ?
C40 C42 C41 107.9(12) . . ?
C45 C43 C41 123.5(13) . . ?
C45 C43 H44A 118.3 . . ?
C41 C43 H44A 118.3 . . ?
C46 C44 C42 120.4(14) . . ?
C46 C44 H43A 119.8 . . ?
C42 C44 H43A 119.8 . . ?
C43 C45 C46 126.1(13) . . ?
C43 C45 H45A 116.9 . . ?
C46 C45 H45A 116.9 . . ?
C44 C46 C45 117.1(14) . . ?
C44 C46 H46A 121.5 . . ?
C45 C46 H46A 121.5 . . ?
N11 C47 C49 119.2(10) . . ?
N11 C47 H47A 120.4 . . ?
C49 C47 H47A 120.4 . . ?
C50 C48 N11 121.4(11) . . ?
C50 C48 H48A 119.3 . . ?
N11 C48 H48A 119.3 . . ?
C47 C49 C51 118.8(10) . . ?
C47 C49 H49A 120.6 . . ?
C51 C49 H49A 120.6 . . ?
C48 C50 C51 118.9(12) . . ?
C48 C50 H50A 120.5 . . ?
C51 C50 H50A 120.5 . . ?
C52 C51 C50 119.5(11) . . ?
C52 C51 C49 122.6(10) . . ?
C50 C51 C49 117.8(11) . . ?
C54 C52 C51 125.0(11) . . ?
C54 C52 C53 113.2(10) . . ?
C51 C52 C53 121.8(11) . . ?
C55 C53 C52 120.1(12) . . ?
C55 C53 H53A 120.0 . . ?
C52 C53 H53A 120.0 . . ?
C56 C54 C52 123.2(10) . . ?
C56 C54 H54A 118.4 . . ?
C52 C54 H54A 118.4 . . ?
C53 C55 N12 121.0(12) . . ?
C53 C55 H55A 119.5 . . ?
N12 C55 H55A 119.5 . . ?
N12 C56 C54 121.1(11) . . ?
N12 C56 H56A 119.5 . . ?
C54 C56 H56A 119.5 . . ?
O3 C57 O1 130.6(10) . . ?
O3 C57 C58 117.3(9) . . ?
O1 C57 C58 112.0(9) . . ?
O2 C58 O4 126.8(10) . . ?
O2 C58 C57 120.1(8) . . ?
O4 C58 C57 112.6(9) . . ?
O5 C59 O7 127.2(15) . . ?
O5 C59 C60 119.3(14) . . ?
O7 C59 C60 112.7(15) . . ?
O8 C60 O6 120(2) . . ?
O8 C60 C59 126.5(19) . . ?
O6 C60 C59 112.8(12) . . ?
O11 C61 O9 130.2(14) . . ?
O11 C61 C62 121.7(14) . . ?
O9 C61 C62 108.1(12) . . ?
O10 C62 O12 126.5(10) . . ?
O10 C62 C61 119.5(11) . . ?
O12 C62 C61 113.5(11) . . ?
O13 C63 O15 123.1(11) . . ?
O13 C63 C64 119.4(10) . . ?
O15 C63 C64 117.3(11) . . ?
O14 C64 O16 124.6(9) . . ?
O14 C64 C63 121.8(10) . . ?
O16 C64 C63 113.5(9) . . ?
O17 C65 O19 136.4(19) . . ?
O17 C65 C66 109.3(14) . . ?
O19 C65 C66 114.3(15) . . ?
O20 C66 O18 123.7(17) . . ?
O20 C66 C65 115.8(15) . . ?
O18 C66 C65 119.8(15) . . ?
O23 C67 O21 120.3(16) . . ?
O23 C67 C68 124.0(14) . . ?
O21 C67 C68 115.5(11) . . ?
O24 C68 O22 120.0(14) . . ?
O24 C68 C67 126.2(13) . . ?
O22 C68 C67 113.8(11) . . ?

loop_
_geom_bond_atom_site_label_1
_geom_bond_atom_site_label_2
_geom_bond_distance
_geom_bond_site_symmetry_2
_geom_bond_publ_flag
Cr1 O10 1.964(9) . ?
Cr1 O9 1.968(8) . ?
Cr1 O5 1.982(9) . ?
Cr1 O3 1.990(8) . ?
Cr1 O6 2.004(8) . ?
Cr1 O4 2.020(8) . ?
Cr2 O21 1.915(9) . ?
Cr2 O17 1.960(9) . ?
Cr2 O22 1.968(10) . ?
Cr2 O15 2.004(9) . ?
Cr2 O18 2.008(9) . ?
Cr2 O16 2.015(9) . ?
Mn1 O2 2.187(8) . ?
Mn1 O1W 2.196(10) . ?
Mn1 O2W 2.199(10) . ?
Mn1 O14 2.203(7) . ?
Mn1 O1 2.208(9) . ?
Mn1 O13 2.218(8) . ?
O1 C57 1.255(13) . ?
O2 C58 1.211(12) . ?
O3 C57 1.176(12) . ?
O4 C58 1.300(12) . ?
O5 C59 1.168(18) . ?
O6 C60 1.278(19) . ?
O7 C59 1.355(19) . ?
O8 C60 1.21(2) . ?
O9 C61 1.285(17) . ?
O10 C62 1.213(14) . ?
O11 C61 1.181(16) . ?
O12 C62 1.376(15) . ?
O13 C63 1.266(14) . ?
O14 C64 1.193(12) . ?
O15 C63 1.277(15) . ?
O16 C64 1.345(13) . ?
O17 C65 1.285(18) . ?
O18 C66 1.299(17) . ?
O19 C65 1.42(2) . ?
O20 C66 1.291(19) . ?
O21 C67 1.416(15) . ?
O22 C68 1.366(16) . ?
O23 C67 1.196(16) . ?
O23 O6W 1.40(4) 1_645 ?
O24 C68 1.252(18) . ?
N1 C2 1.299(14) . ?
N1 C1 1.382(15) . ?
N2 C10 1.271(16) . ?
N2 C9 1.420(16) . ?
N2 C11 1.462(15) . ?
N3 C11 1.291(17) . ?
N3 N4 1.342(13) . ?
N4 C12 1.296(16) . ?
N5 C19 1.305(17) . ?
N5 C20 1.360(15) . ?
N5 C12 1.508(16) . ?
N6 C27 1.25(2) . ?
N6 C28 1.360(18) . ?
N7 C29 1.19(2) . ?
N7 C30 1.37(2) . ?
N8 C37 1.247(16) . ?
N8 C38 1.413(17) . ?
N8 C39 1.478(15) . ?
N9 N10 1.337(14) . ?
N9 C39 1.35(2) . ?
N10 C40 1.351(15) . ?
N11 C47 1.365(14) . ?
N11 C48 1.384(15) . ?
N11 C40 1.461(15) . ?
N12 C56 1.276(15) . ?
N12 C55 1.370(18) . ?
C1 C3 1.524(16) . ?
C1 H27A 0.9300 . ?
C2 C4 1.370(16) . ?
C2 H28A 0.9299 . ?
C3 C5 1.447(16) . ?
C3 H25A 0.9300 . ?
C4 C5 1.347(17) . ?
C4 H26A 0.9300 . ?
C5 C6 1.488(14) . ?
C6 C7 1.360(16) . ?
C6 C8 1.446(19) . ?
C7 C9 1.398(17) . ?
C7 H21A 0.9300 . ?
C8 C10 1.317(18) . ?
C8 H22A 0.9300 . ?
C9 H19A 0.9300 . ?
C10 H20A 0.9300 . ?
C11 C13 1.453(18) . ?
C12 C14 1.513(18) . ?
C13 C15 1.353(15) . ?
C13 C14 1.419(15) . ?
C14 C16 1.436(14) . ?
C15 C17 1.399(16) . ?
C15 H16A 0.9300 . ?
C16 C18 1.315(16) . ?
C16 H15A 0.9300 . ?
C17 C18 1.569(17) . ?
C17 H18A 0.9300 . ?
C18 H17A 0.9300 . ?
C19 C21 1.408(19) . ?
C19 H9A 0.9300 . ?
C20 C22 1.380(17) . ?
C20 H10A 0.9300 . ?
C21 C23 1.454(19) . ?
C21 H7A 0.9300 . ?
C22 C23 1.402(16) . ?
C22 H8A 0.9300 . ?
C23 C24 1.516(18) . ?
C24 C26 1.26(2) . ?
C24 C25 1.54(2) . ?
C25 C27 1.47(2) . ?
C25 H3A 0.9300 . ?
C26 C28 1.462(19) . ?
C26 H4A 0.9300 . ?
C27 H1A 0.9300 . ?
C28 H2A 0.9300 . ?
C29 C31 1.37(2) . ?
C29 H29A 0.9300 . ?
C30 C32 1.425(19) . ?
C30 H30A 0.9300 . ?
C31 C33 1.41(2) . ?
C31 H31A 0.9300 . ?
C32 C33 1.40(2) . ?
C32 H32A 0.9300 . ?
C33 C34 1.474(18) . ?
C34 C35 1.35(2) . ?
C34 C36 1.497(18) . ?
C35 C37 1.37(2) . ?
C35 H35A 0.9300 . ?
C36 C38 1.401(17) . ?
C36 H36A 0.9300 . ?
C37 H37A 0.9300 . ?
C38 H38A 0.9300 . ?
C39 C41 1.28(2) . ?
C40 C42 1.450(17) . ?
C41 C42 1.49(2) . ?
C41 C43 1.56(2) . ?
C42 C44 1.441(17) . ?
C43 C45 1.242(18) . ?
C43 H44A 0.9300 . ?
C44 C46 1.339(19) . ?
C44 H43A 0.9300 . ?
C45 C46 1.43(2) . ?
C45 H45A 0.9300 . ?
C46 H46A 0.9300 . ?
C47 C49 1.386(17) . ?
C47 H47A 0.9300 . ?
C48 C50 1.365(17) . ?
C48 H48A 0.9300 . ?
C49 C51 1.499(17) . ?
C49 H49A 0.9300 . ?
C50 C51 1.441(17) . ?
C50 H50A 0.9300 . ?
C51 C52 1.423(16) . ?
C52 C54 1.383(15) . ?
C52 C53 1.459(16) . ?
C53 C55 1.361(17) . ?
C53 H53A 0.9300 . ?
C54 C56 1.379(14) . ?
C54 H54A 0.9300 . ?
C55 H55A 0.9300 . ?
C56 H56A 0.9300 . ?
C57 C58 1.614(13) . ?
C59 C60 1.52(2) . ?
C61 C62 1.582(17) . ?
C63 C64 1.522(14) . ?
C65 C66 1.54(2) . ?
C67 C68 1.47(2) . ?
